data_7719370
loop_
_publ_author_name
'Xiong, Chunyan'
'Zhang, Jinwei'
'An, Jingyi'
'Yuan, Zhiqiang'
'Li, Zhaoxin'
'Liu, Yanhong'
'Hu, Shaowei'

_publ_section_title
;
 Tripodal bisphenolate-bisphosphine ligands with hybrid hard/soft donors:
 titanium complexes and dinitrogen activation.
;
_journal_issue 37
_journal_name_full 'Dalton transactions (Cambridge, England : 2003)'
_journal_page_first 14142
_journal_page_last 14149
_journal_paper_doi 10.1039/d5dt01492a
_journal_volume 54
_journal_year 2025
_chemical_formula_moiety 'C43.626 H64.75 Cl O3 P2 Ti'
_chemical_formula_sum 'C43.63 H64.75 Cl O3 P2 Ti'
_chemical_formula_weight 782.52
_chemical_properties_physical Air-sensitive,Moisture-sensitive
_space_group_crystal_system orthorhombic
_space_group_IT_number 19
_space_group_name_Hall 'P 2ac 2ab'
_space_group_name_H-M_alt 'P 21 21 21'
_atom_sites_solution_hydrogens geom
_audit_creation_date 2024-09-03
_audit_creation_method
;
Olex2 1.3
(compiled 2020.11.12 svn.r5f609507 for OlexSys, GUI svn.r6408)
;
_audit_update_record
;
2024-09-04 deposited with the CCDC.	2025-07-31 downloaded from the CCDC.
;
_cell_angle_alpha 90
_cell_angle_beta 90
_cell_angle_gamma 90
_cell_formula_units_Z 4
_cell_length_a 25.7601(5)
_cell_length_b 16.3399(3)
_cell_length_c 10.4561(2)
_cell_measurement_reflns_used 10248
_cell_measurement_temperature 100(2)
_cell_measurement_theta_max 75.5860
_cell_measurement_theta_min 4.2210
_cell_volume 4401.16(14)
_computing_cell_refinement 'CrysAlisPro 1.171.42.101a (Rigaku OD, 2023)'
_computing_data_collection 'CrysAlisPro 1.171.42.101a (Rigaku OD, 2023)'
_computing_data_reduction 'CrysAlisPro 1.171.42.101a (Rigaku OD, 2023)'
_computing_molecular_graphics 'Olex2 1.3 (Dolomanov et al., 2009)'
_computing_publication_material 'Olex2 1.3 (Dolomanov et al., 2009)'
_computing_structure_refinement 'SHELXL 2014/7 (Sheldrick, 2015)'
_computing_structure_solution 'SHELXT 2014/5 (Sheldrick, 2014)'
_diffrn_ambient_temperature 100.15
_diffrn_detector_area_resol_mean 10.0000
_diffrn_measured_fraction_theta_full 0.997
_diffrn_measured_fraction_theta_max 0.956
_diffrn_measurement_device_type 'XtaLAB Synergy R, DW system, HyPix'
_diffrn_measurement_method '\w scans'
_diffrn_radiation_type CuK\a
_diffrn_radiation_wavelength 1.54184
_diffrn_reflns_av_R_equivalents 0.0528
_diffrn_reflns_av_unetI/netI 0.0553
_diffrn_reflns_Laue_measured_fraction_full 0.997
_diffrn_reflns_Laue_measured_fraction_max 0.956
_diffrn_reflns_limit_h_max 22
_diffrn_reflns_limit_h_min -32
_diffrn_reflns_limit_k_max 20
_diffrn_reflns_limit_k_min -20
_diffrn_reflns_limit_l_max 13
_diffrn_reflns_limit_l_min -7
_diffrn_reflns_number 17589
_diffrn_reflns_point_group_measured_fraction_full 0.908
_diffrn_reflns_point_group_measured_fraction_max 0.849
_diffrn_reflns_theta_full 67.684
_diffrn_reflns_theta_max 76.496
_diffrn_reflns_theta_min 3.203
_exptl_absorpt_coefficient_mu 3.161
_exptl_absorpt_correction_T_max 1.00000
_exptl_absorpt_correction_T_min 0.83440
_exptl_absorpt_correction_type multi-scan
_exptl_absorpt_process_details
;
CrysAlisPro 1.171.42.101a (Rigaku Oxford Diffraction, 2023)
Empirical absorption correction using spherical harmonics,
implemented in SCALE3 ABSPACK scaling algorithm.
;
_exptl_crystal_colour purple-red
_exptl_crystal_density_diffrn 1.181
_exptl_crystal_description block
_exptl_crystal_F_000 1678
_exptl_crystal_size_max 0.2
_exptl_crystal_size_mid 0.12
_exptl_crystal_size_min 0.1
_refine_diff_density_max 1.454
_refine_diff_density_min -0.427
_refine_diff_density_rms 0.087
_refine_ls_abs_structure_details
;
 Flack x determined using 2321 quotients [(I+)-(I-)]/[(I+)+(I-)]
 (Parsons, Flack and Wagner, Acta Cryst. B69 (2013) 249-259).
;
_refine_ls_abs_structure_Flack 0.022(10)
_refine_ls_extinction_coef 0.00043(10)
_refine_ls_extinction_expression Fc^*^=kFc[1+0.001xFc^2^\l^3^/sin(2\q)]^-1/4^
_refine_ls_extinction_method 'SHELXL-2014/7 (Sheldrick 2014'
_refine_ls_goodness_of_fit_ref 1.094
_refine_ls_hydrogen_treatment constr
_refine_ls_matrix_type full
_refine_ls_number_parameters 558
_refine_ls_number_reflns 7861
_refine_ls_number_restraints 134
_refine_ls_restrained_S_all 1.095
_refine_ls_R_factor_all 0.0793
_refine_ls_R_factor_gt 0.0730
_refine_ls_shift/su_max 0.000
_refine_ls_shift/su_mean 0.000
_refine_ls_structure_factor_coef Fsqd
_refine_ls_weighting_details 'w=1/[\s^2^(Fo^2^)+(0.0439P)^2^+16.0306P] where P=(Fo^2^+2Fc^2^)/3'
_refine_ls_weighting_scheme calc
_refine_ls_wR_factor_gt 0.1680
_refine_ls_wR_factor_ref 0.1708
_reflns_Friedel_coverage 0.596
_reflns_Friedel_fraction_full 0.795
_reflns_Friedel_fraction_max 0.715
_reflns_number_gt 7201
_reflns_number_total 7861
_reflns_threshold_expression 'I > 2\s(I)'
_cod_data_source_file d5dt01492a1.cif
_cod_data_source_block exp_20438_auto
_cod_depositor_comments 'Adding full bibliography for 7719368--7719372.cif.'
_cod_database_code 7719370
_shelx_shelxl_version_number 2014/7
_shelx_space_group_comment
;
The symmetry employed for this shelxl refinement is uniquely defined
by the following loop, which should always be used as a source of
symmetry information in preference to the above space-group names.
They are only intended as comments.
;
_olex2_refinement_description
;
1. Fixed Uiso
 At 1.2 times of:
  All C(H) groups, All C(H,H) groups, All C(H,H,H,H) groups
 At 1.5 times of:
  All C(H,H,H) groups
2. Restrained distances
 C41-C43 \\sim C41A-C43A
 with sigma of 0.02
 C41-C44 \\sim C41A-C44A
 with sigma of 0.02
 C41-C42 \\sim C41A-C42A
 with sigma of 0.02
 C4-C43 \\sim C4-C43A
 with sigma of 0.04
 C4-C44 \\sim C4-C44A
 with sigma of 0.04
 C4-C42 \\sim C4-C42A
 with sigma of 0.04
 C43-C44 \\sim C43A-C44A
 with sigma of 0.04
 C43-C42 \\sim C43A-C42A
 with sigma of 0.04
 C44-C42 \\sim C44A-C42A
 with sigma of 0.04
 C41-C4 \\sim C41A-C4
 with sigma of 0.02
 C42A-C41A \\sim C42-C41 \\sim C44A-C41A \\sim C44-C41 \\sim C43-C41 \\sim
C43A-C41A
 with sigma of 0.02
 C44-C43 \\sim C44-C42 \\sim C43-C42
 with sigma of 0.02
 C44A-C42A \\sim C43A-C42A \\sim C44A-C43A
 with sigma of 0.02
 C44-C4 \\sim C43-C4 \\sim C42-C4
 with sigma of 0.02
 C43A-C4 \\sim C44A-C4 \\sim C42A-C4
 with sigma of 0.02
 C31-C8 \\sim C31-C1A
 with sigma of 0.02
 C48-C49 \\sim C48-C49A
 with sigma of 0.02
 C50-C49 \\sim C50-C49A
 with sigma of 0.02
 C49A-C48 \\sim C50-C49A \\sim C50-C49 \\sim C49-C48
 with sigma of 0.02
 P30-C30 \\sim P30-C30A
 with sigma of 0.02
 C30-C32 \\sim C30A-C32A
 with sigma of 0.02
 P30-C32 \\sim P30-C32A
 with sigma of 0.04
3. Uiso/Uaniso restraints and constraints
C49: within 2A with sigma of 0.01 and sigma for terminal atoms of 0.02 within 2A
C49 \\sim C49A: within 2A with sigma of 0.001 and sigma for terminal atoms of
0.002 within 2A
Uanis(C43A) \\sim Ueq: with sigma of 0.1 and sigma for terminal atoms of 0.2
Uanis(C42A) \\sim Ueq: with sigma of 0.1 and sigma for terminal atoms of 0.2
Uanis(C43A) \\sim Ueq, Uanis(C42A) \\sim Ueq: with sigma of 0.003 and sigma for
terminal atoms of 0.006
Uanis(C30A) \\sim Ueq, Uanis(C32A) \\sim Ueq, Uanis(C30) \\sim Ueq, Uanis(C1)
\\sim Ueq: with sigma of 0.01 and sigma for terminal atoms of 0.02
Uanis(C32A) \\sim Ueq, Uanis(C1) \\sim Ueq: with sigma of 0.01 and sigma for
terminal atoms of 0.02
Uanis(C1) \\sim Ueq, Uanis(C32A) \\sim Ueq: with sigma of 0.0001 and sigma for
terminal atoms of 0.0002
Uanis(C30) \\sim Ueq: with sigma of 0.00001 and sigma for terminal atoms of
0.00002
4. Rigid body (RIGU) restrains
 C4, C41A, C43A, C44A
 with sigma for 1-2 distances of 0.001 and sigma for 1-3 distances of 0.002
 C4, C41, C42, C43, C44
 with sigma for 1-2 distances of 0.001 and sigma for 1-3 distances of 0.002
5. Others
 Sof(C44A)=Sof(H44D)=Sof(H44E)=Sof(H44F)=Sof(C43A)=Sof(H43D)=Sof(H43E)=
 Sof(H43F)=Sof(C41A)=Sof(C42A)=Sof(H42D)=Sof(H42E)=Sof(H42F)=1-FVAR(1)
 Sof(C41)=Sof(C43)=Sof(H43A)=Sof(H43B)=Sof(H43C)=Sof(C44)=Sof(H44A)=Sof(H44B)=
 Sof(H44C)=Sof(C42)=Sof(H42A)=Sof(H42B)=Sof(H42C)=FVAR(1)
 Sof(C1A)=Sof(H1AA)=Sof(H1AB)=Sof(H1AC)=1-FVAR(2)
 Sof(H31)=Sof(C8)=Sof(H8A)=Sof(H8B)=Sof(H8C)=FVAR(2)
 Sof(H48C)=Sof(H48D)=Sof(H50C)=Sof(H50D)=Sof(C49A)=Sof(H49C)=Sof(H49D)=1-FVAR(3)
 Sof(H48A)=Sof(H48B)=Sof(H50A)=Sof(H50B)=Sof(C49)=Sof(H49A)=Sof(H49B)=FVAR(3)
 Sof(C30A)=Sof(H30A)=Sof(H30B)=Sof(C32A)=Sof(H32D)=Sof(H32E)=Sof(H32F)=1-FVAR(4)
 Sof(C30)=Sof(H30)=Sof(C1)=Sof(H1A)=Sof(H1B)=Sof(H1C)=Sof(C32)=Sof(H32A)=
 Sof(H32B)=Sof(H32C)=FVAR(4)
6.a Ternary CH refined with riding coordinates:
 C31(H31), C30(H30)
6.b Secondary CH2 refined with riding coordinates:
 C51(H51A,H51B), C48(H48A,H48B), C48(H48C,H48D), C50(H50A,H50B), C50(H50C,
 H50D), C49(H49A,H49B), C49A(H49C,H49D), C30A(H30A,H30B)
6.c Aromatic/amide H refined with riding coordinates:
 C3(H3), C5(H5), C13(H13), C10(H10), C16(H16), C12(H12), C11(H11), C18(H18)
6.d Idealised Me refined as rotating group:
 C38(H38A,H38B,H38C), C39(H39A,H39B,H39C), C40(H40A,H40B,H40C), C27(H27A,H27B,
 H27C), C22(H22A,H22B,H22C), C23(H23A,H23B,H23C), C43(H43A,H43B,H43C), C28(H28A,
 H28B,H28C), C24(H24A,H24B,H24C), C29(H29A,H29B,H29C), C36(H36A,H36B,H36C),
 C44(H44A,H44B,H44C), C42(H42A,H42B,H42C), C44A(H44D,H44E,H44F), C43A(H43D,H43E,
 H43F), C42A(H42D,H42E,H42F), C8(H8A,H8B,H8C), C1A(H1AA,H1AB,H1AC), C1(H1A,H1B,
 H1C), C32(H32A,H32B,H32C), C32A(H32D,H32E,H32F)
;
_olex2_submission_special_instructions 'No special instructions were received'

loop_
_space_group_symop_operation_xyz
'x, y, z'
'-x+1/2, -y, z+1/2'
'-x, y+1/2, -z+1/2'
'x+1/2, -y+1/2, -z'

loop_
_atom_site_label
_atom_site_type_symbol
_atom_site_fract_x
_atom_site_fract_y
_atom_site_fract_z
_atom_site_U_iso_or_equiv
_atom_site_adp_type
_atom_site_occupancy
_atom_site_site_symmetry_order
_atom_site_calc_flag
_atom_site_refinement_flags_posn
_atom_site_refinement_flags_adp
_atom_site_refinement_flags_occupancy
_atom_site_disorder_assembly
_atom_site_disorder_group
Ti1 Ti 0.58150(4) 0.62323(7) 0.05957(14) 0.0228(3) Uani 1 1 d . . . . .
P8 P 0.59132(6) 0.59041(10) 0.28644(18) 0.0222(4) Uani 1 1 d . . . . .
Cl46 Cl 0.58301(8) 0.62346(11) -0.17055(17) 0.0331(4) Uani 1 1 d . . . . .
P30 P 0.62757(7) 0.47875(10) 0.0589(2) 0.0277(4) Uani 1 1 d D . . . .
O45 O 0.51385(17) 0.5805(3) 0.1124(5) 0.0255(11) Uani 1 1 d . . . . .
O25 O 0.64295(19) 0.6838(3) 0.1138(5) 0.0270(11) Uani 1 1 d . . . . .
O47 O 0.54326(19) 0.7433(3) 0.0555(6) 0.0355(12) Uani 1 1 d . . . . .
C7 C 0.4922(2) 0.5836(4) 0.2300(6) 0.0174(12) Uani 1 1 d . . . . .
C3 C 0.5051(3) 0.5927(4) 0.4633(7) 0.0242(14) Uani 1 1 d . . . . .
H3 H 0.5277 0.5960 0.5348 0.029 Uiso 1 1 calc R U . . .
C9 C 0.6197(3) 0.4919(4) 0.3269(7) 0.0219(14) Uani 1 1 d . . . . .
C2 C 0.5248(2) 0.5899(4) 0.3389(7) 0.0215(14) Uani 1 1 d . . . . .
C15 C 0.6324(3) 0.6720(4) 0.3408(7) 0.0236(15) Uani 1 1 d . . . . .
C19 C 0.6875(3) 0.7790(4) 0.2518(8) 0.0267(16) Uani 1 1 d . . . . .
C5 C 0.4198(3) 0.5853(4) 0.3733(6) 0.0225(13) Uani 1 1 d . . . . .
H5 H 0.3833 0.5839 0.3864 0.027 Uiso 1 1 calc R U . . .
C37 C 0.4003(3) 0.5767(4) 0.1353(7) 0.0247(15) Uani 1 1 d . . . . .
C13 C 0.6527(3) 0.3623(4) 0.2521(8) 0.0299(17) Uani 1 1 d . . . . .
H13 H 0.6615 0.3267 0.1836 0.036 Uiso 1 1 calc R U . . .
C41 C 0.4302(3) 0.5961(6) 0.6214(8) 0.0346(17) Uani 0.861(11) 1 d D U P A 1
C6 C 0.4379(2) 0.5823(4) 0.2470(7) 0.0218(14) Uani 1 1 d . . . . .
C20 C 0.6544(3) 0.7112(4) 0.2312(8) 0.0273(16) Uani 1 1 d . . . . .
C10 C 0.6258(3) 0.4653(4) 0.4523(9) 0.0333(17) Uani 1 1 d . . . . .
H10 H 0.6158 0.4998 0.5212 0.040 Uiso 1 1 calc R U . . .
C16 C 0.6417(2) 0.6987(4) 0.4636(8) 0.0261(15) Uani 1 1 d . . . . .
H16 H 0.6262 0.6708 0.5335 0.031 Uiso 1 1 calc R U . . .
C12 C 0.6592(3) 0.3370(5) 0.3753(8) 0.0337(18) Uani 1 1 d . . . . .
H12 H 0.6727 0.2839 0.3917 0.040 Uiso 1 1 calc R U . . .
C38 C 0.3433(3) 0.5854(5) 0.1784(7) 0.0312(17) Uani 1 1 d . . . . .
H38A H 0.3351 0.5427 0.2411 0.047 Uiso 1 1 calc R U . . .
H38B H 0.3204 0.5797 0.1041 0.047 Uiso 1 1 calc R U . . .
H38C H 0.3381 0.6394 0.2174 0.047 Uiso 1 1 calc R U . . .
C39 C 0.4105(3) 0.6473(5) 0.0391(7) 0.0284(15) Uani 1 1 d . . . . .
H39A H 0.4064 0.7000 0.0827 0.043 Uiso 1 1 calc R U . . .
H39B H 0.3856 0.6437 -0.0316 0.043 Uiso 1 1 calc R U . . .
H39C H 0.4458 0.6428 0.0054 0.043 Uiso 1 1 calc R U . . .
C11 C 0.6465(3) 0.3875(5) 0.4770(7) 0.0342(18) Uani 1 1 d . . . . .
H11 H 0.6518 0.3697 0.5625 0.041 Uiso 1 1 calc R U . . .
C18 C 0.6963(3) 0.8033(4) 0.3801(8) 0.0293(17) Uani 1 1 d . . . . .
H18 H 0.7191 0.8480 0.3944 0.035 Uiso 1 1 calc R U . . .
C40 C 0.4058(3) 0.4941(5) 0.0702(9) 0.0396(19) Uani 1 1 d . . . . .
H40A H 0.4412 0.4882 0.0372 0.059 Uiso 1 1 calc R U . . .
H40B H 0.3810 0.4904 -0.0007 0.059 Uiso 1 1 calc R U . . .
H40C H 0.3987 0.4505 0.1321 0.059 Uiso 1 1 calc R U . . .
C4 C 0.4514(3) 0.5904(4) 0.4804(7) 0.0252(14) Uani 1 1 d D U . . .
C14 C 0.6331(2) 0.4403(4) 0.2258(8) 0.0267(15) Uani 1 1 d . . . . .
C26 C 0.6833(3) 0.7971(5) 0.6240(8) 0.0347(19) Uani 1 1 d . . . . .
C27 C 0.6314(3) 0.8214(5) 0.6833(7) 0.0347(18) Uani 1 1 d . . . . .
H27A H 0.6157 0.8654 0.6327 0.052 Uiso 1 1 calc R U . . .
H27B H 0.6370 0.8405 0.7711 0.052 Uiso 1 1 calc R U . . .
H27C H 0.6082 0.7739 0.6842 0.052 Uiso 1 1 calc R U . . .
C21 C 0.7122(3) 0.8253(4) 0.1416(9) 0.0345(19) Uani 1 1 d . . . . .
C17 C 0.6739(3) 0.7663(4) 0.4872(7) 0.0254(15) Uani 1 1 d . . . . .
C31 C 0.5956(3) 0.3930(4) -0.0259(7) 0.0336(18) Uani 1 1 d D . . . .
H31 H 0.6153 0.3409 -0.0135 0.040 Uiso 0.50(6) 1 calc R U P B 1
C51 C 0.5321(4) 0.7892(5) 0.1712(9) 0.044(2) Uani 1 1 d . . . . .
H51A H 0.5645 0.8012 0.2186 0.052 Uiso 1 1 calc R U . . .
H51B H 0.5085 0.7579 0.2277 0.052 Uiso 1 1 calc R U . . .
C48 C 0.5250(3) 0.7881(5) -0.0545(11) 0.044(2) Uani 1 1 d D . . . .
H48A H 0.5075 0.7506 -0.1150 0.052 Uiso 0.713(18) 1 calc R U P C 1
H48B H 0.5546 0.8141 -0.0993 0.052 Uiso 0.713(18) 1 calc R U P C 1
H48C H 0.4919 0.7651 -0.0863 0.052 Uiso 0.287(18) 1 calc R U P C 2
H48D H 0.5509 0.7866 -0.1244 0.052 Uiso 0.287(18) 1 calc R U P C 2
C22 C 0.6701(3) 0.8616(5) 0.0561(9) 0.0400(19) Uani 1 1 d . . . . .
H22A H 0.6456 0.8185 0.0315 0.060 Uiso 1 1 calc R U . . .
H22B H 0.6861 0.8848 -0.0208 0.060 Uiso 1 1 calc R U . . .
H22C H 0.6517 0.9047 0.1027 0.060 Uiso 1 1 calc R U . . .
C23 C 0.7475(3) 0.8955(5) 0.1861(10) 0.049(3) Uani 1 1 d . . . . .
H23A H 0.7267 0.9363 0.2318 0.074 Uiso 1 1 calc R U . . .
H23B H 0.7639 0.9210 0.1116 0.074 Uiso 1 1 calc R U . . .
H23C H 0.7744 0.8738 0.2432 0.074 Uiso 1 1 calc R U . . .
C43 C 0.4543(4) 0.5292(6) 0.7045(9) 0.041(2) Uani 0.861(11) 1 d D U P A 1
H43A H 0.4452 0.4754 0.6696 0.061 Uiso 0.861(11) 1 calc R U P A 1
H43B H 0.4410 0.5338 0.7920 0.061 Uiso 0.861(11) 1 calc R U P A 1
H43C H 0.4921 0.5355 0.7052 0.061 Uiso 0.861(11) 1 calc R U P A 1
C28 C 0.7192(4) 0.8718(6) 0.6265(9) 0.050(2) Uani 1 1 d . . . . .
H28A H 0.7028 0.9171 0.5801 0.075 Uiso 1 1 calc R U . . .
H28B H 0.7523 0.8579 0.5856 0.075 Uiso 1 1 calc R U . . .
H28C H 0.7255 0.8882 0.7153 0.075 Uiso 1 1 calc R U . . .
C24 C 0.7468(3) 0.7663(5) 0.0636(11) 0.052(3) Uani 1 1 d . . . . .
H24A H 0.7749 0.7456 0.1180 0.078 Uiso 1 1 calc R U . . .
H24B H 0.7617 0.7956 -0.0096 0.078 Uiso 1 1 calc R U . . .
H24C H 0.7259 0.7203 0.0328 0.078 Uiso 1 1 calc R U . . .
C50 C 0.5065(5) 0.8679(6) 0.1264(12) 0.070(4) Uani 1 1 d D . . . .
H50A H 0.5316 0.9138 0.1280 0.084 Uiso 0.713(18) 1 calc R U P C 1
H50B H 0.4767 0.8819 0.1819 0.084 Uiso 0.713(18) 1 calc R U P C 1
H50C H 0.4685 0.8658 0.1411 0.084 Uiso 0.287(18) 1 calc R U P C 2
H50D H 0.5209 0.9156 0.1726 0.084 Uiso 0.287(18) 1 calc R U P C 2
C29 C 0.7075(4) 0.7282(7) 0.7035(11) 0.061(3) Uani 1 1 d . . . . .
H29A H 0.7149 0.7483 0.7899 0.091 Uiso 1 1 calc R U . . .
H29B H 0.7398 0.7100 0.6630 0.091 Uiso 1 1 calc R U . . .
H29C H 0.6832 0.6821 0.7085 0.091 Uiso 1 1 calc R U . . .
C36 C 0.5416(4) 0.3846(7) 0.0192(14) 0.082(5) Uani 1 1 d . . . . .
H36A H 0.5415 0.3746 0.1116 0.123 Uiso 1 1 calc R U . . .
H36B H 0.5250 0.3385 -0.0248 0.123 Uiso 1 1 calc R U . . .
H36C H 0.5225 0.4350 0.0007 0.123 Uiso 1 1 calc R U . . .
C44 C 0.4444(4) 0.6786(5) 0.6747(9) 0.040(2) Uani 0.861(11) 1 d D U P A 1
H44A H 0.4822 0.6848 0.6742 0.061 Uiso 0.861(11) 1 calc R U P A 1
H44B H 0.4315 0.6831 0.7626 0.061 Uiso 0.861(11) 1 calc R U P A 1
H44C H 0.4287 0.7215 0.6220 0.061 Uiso 0.861(11) 1 calc R U P A 1
C42 C 0.3718(3) 0.5854(9) 0.6213(10) 0.058(3) Uani 0.861(11) 1 d D U P A 1
H42A H 0.3559 0.6286 0.5693 0.087 Uiso 0.861(11) 1 calc R U P A 1
H42B H 0.3588 0.5890 0.7092 0.087 Uiso 0.861(11) 1 calc R U P A 1
H42C H 0.3630 0.5318 0.5854 0.087 Uiso 0.861(11) 1 calc R U P A 1
C49 C 0.4883(5) 0.8512(7) -0.0096(12) 0.047(3) Uani 0.713(18) 1 d D U P C 1
H49A H 0.4522 0.8306 -0.0107 0.056 Uiso 0.713(18) 1 calc R U P C 1
H49B H 0.4905 0.9012 -0.0628 0.056 Uiso 0.713(18) 1 calc R U P C 1
C44A C 0.3943(15) 0.676(2) 0.620(4) 0.032(9) Uani 0.139(11) 1 d D U P A 2
H44D H 0.4127 0.7178 0.5704 0.047 Uiso 0.139(11) 1 calc R U P A 2
H44E H 0.3920 0.6938 0.7099 0.047 Uiso 0.139(11) 1 calc R U P A 2
H44F H 0.3593 0.6688 0.5859 0.047 Uiso 0.139(11) 1 calc R U P A 2
C43A C 0.4631(14) 0.591(3) 0.719(2) 0.028(7) Uani 0.139(11) 1 d D U P A 2
H43D H 0.4865 0.5445 0.7022 0.042 Uiso 0.139(11) 1 calc R U P A 2
H43E H 0.4454 0.5823 0.8005 0.042 Uiso 0.139(11) 1 calc R U P A 2
H43F H 0.4832 0.6415 0.7218 0.042 Uiso 0.139(11) 1 calc R U P A 2
C41A C 0.4236(10) 0.5959(16) 0.613(2) 0.026(5) Uani 0.139(11) 1 d D U P A 2
C42A C 0.3853(13) 0.525(2) 0.623(3) 0.019(10) Uani 0.139(11) 1 d D U P A 2
H42D H 0.3686 0.5163 0.5404 0.028 Uiso 0.139(11) 1 calc R U P A 2
H42E H 0.3589 0.5382 0.6876 0.028 Uiso 0.139(11) 1 calc R U P A 2
H42F H 0.4039 0.4754 0.6488 0.028 Uiso 0.139(11) 1 calc R U P A 2
C8 C 0.581(2) 0.4057(14) -0.171(2) 0.064(13) Uani 0.50(6) 1 d D . P B 1
H8A H 0.5562 0.4509 -0.1787 0.096 Uiso 0.50(6) 1 calc R U P B 1
H8B H 0.5653 0.3554 -0.2046 0.096 Uiso 0.50(6) 1 calc R U P B 1
H8C H 0.6124 0.4185 -0.2200 0.096 Uiso 0.50(6) 1 calc R U P B 1
C1A C 0.6134(13) 0.4001(14) -0.166(2) 0.042(8) Uani 0.50(6) 1 d D . P B 2
H1AA H 0.6498 0.3832 -0.1729 0.063 Uiso 0.50(6) 1 calc R U P B 2
H1AB H 0.6099 0.4570 -0.1946 0.063 Uiso 0.50(6) 1 calc R U P B 2
H1AC H 0.5918 0.3646 -0.2198 0.063 Uiso 0.50(6) 1 calc R U P B 2
C49A C 0.5176(14) 0.8733(13) -0.007(2) 0.047(3) Uani 0.287(18) 1 d D U P C 2
H49C H 0.5495 0.9060 -0.0211 0.056 Uiso 0.287(18) 1 calc R U P C 2
H49D H 0.4885 0.9000 -0.0526 0.056 Uiso 0.287(18) 1 calc R U P C 2
C30 C 0.7006(5) 0.4793(8) 0.0228(14) 0.030(2) Uani 0.626(14) 1 d D U P D 1
H30 H 0.7127 0.4224 0.0042 0.036 Uiso 0.626(14) 1 calc R U P D 1
C1 C 0.7325(7) 0.5152(11) 0.1118(17) 0.061(4) Uani 0.626(14) 1 d . U P D 1
H1A H 0.7264 0.5744 0.1128 0.091 Uiso 0.626(14) 1 calc R U P D 1
H1B H 0.7688 0.5043 0.0895 0.091 Uiso 0.626(14) 1 calc R U P D 1
H1C H 0.7250 0.4924 0.1965 0.091 Uiso 0.626(14) 1 calc R U P D 1
C32 C 0.7114(6) 0.5330(9) -0.0880(15) 0.051(4) Uani 0.626(14) 1 d D . P D 1
H32A H 0.6916 0.5140 -0.1622 0.077 Uiso 0.626(14) 1 calc R U P D 1
H32B H 0.7486 0.5312 -0.1078 0.077 Uiso 0.626(14) 1 calc R U P D 1
H32C H 0.7014 0.5892 -0.0672 0.077 Uiso 0.626(14) 1 calc R U P D 1
C30A C 0.6897(6) 0.4774(11) -0.033(2) 0.023(4) Uani 0.374(14) 1 d D U P D 2
H30A H 0.6835 0.5051 -0.1159 0.028 Uiso 0.374(14) 1 calc R U P D 2
H30B H 0.7154 0.5106 0.0144 0.028 Uiso 0.374(14) 1 calc R U P D 2
C32A C 0.7140(7) 0.3946(10) -0.061(2) 0.027(4) Uani 0.374(14) 1 d D U P D 2
H32D H 0.6923 0.3647 -0.1219 0.041 Uiso 0.374(14) 1 calc R U P D 2
H32E H 0.7167 0.3633 0.0188 0.041 Uiso 0.374(14) 1 calc R U P D 2
H32F H 0.7487 0.4025 -0.0972 0.041 Uiso 0.374(14) 1 calc R U P D 2

loop_
_atom_site_aniso_label
_atom_site_aniso_U_11
_atom_site_aniso_U_22
_atom_site_aniso_U_33
_atom_site_aniso_U_23
_atom_site_aniso_U_13
_atom_site_aniso_U_12
Ti1 0.0179(5) 0.0154(5) 0.0351(7) -0.0005(6) 0.0076(6) -0.0008(5)
P8 0.0167(8) 0.0167(7) 0.0333(10) -0.0020(7) 0.0055(7) -0.0011(6)
Cl46 0.0443(10) 0.0218(7) 0.0332(10) 0.0001(7) -0.0098(8) 0.0010(9)
P30 0.0285(9) 0.0191(8) 0.0356(10) 0.0034(8) 0.0146(9) 0.0039(7)
O45 0.018(2) 0.022(2) 0.037(3) 0.001(2) 0.007(2) -0.0031(19)
O25 0.027(3) 0.022(2) 0.032(3) -0.007(2) 0.013(2) -0.007(2)
O47 0.034(3) 0.020(2) 0.053(3) 0.001(3) 0.014(3) 0.006(2)
C7 0.022(3) 0.018(3) 0.012(3) 0.001(3) 0.004(2) 0.000(2)
C3 0.024(3) 0.021(3) 0.028(4) 0.005(3) 0.002(3) -0.002(3)
C9 0.018(3) 0.019(3) 0.029(4) 0.003(3) -0.002(3) -0.002(3)
C2 0.021(3) 0.015(3) 0.029(4) 0.006(3) 0.004(3) 0.001(3)
C15 0.020(3) 0.017(3) 0.034(4) 0.002(3) 0.005(3) 0.002(3)
C19 0.019(3) 0.018(3) 0.043(5) -0.004(3) 0.011(3) -0.001(3)
C5 0.018(3) 0.026(3) 0.023(3) 0.001(3) 0.007(3) 0.000(3)
C37 0.019(3) 0.026(3) 0.029(4) -0.002(3) 0.003(3) 0.000(3)
C13 0.025(3) 0.023(3) 0.041(5) -0.003(3) -0.006(3) 0.002(3)
C41 0.033(3) 0.042(4) 0.029(3) 0.005(2) 0.011(2) 0.007(3)
C6 0.020(3) 0.014(3) 0.032(4) -0.001(3) -0.001(3) -0.002(2)
C20 0.019(3) 0.023(3) 0.040(4) -0.007(3) 0.012(3) 0.003(3)
C10 0.023(3) 0.028(3) 0.048(5) -0.009(4) -0.011(4) 0.003(3)
C16 0.017(3) 0.022(3) 0.039(5) -0.001(3) 0.001(3) 0.001(2)
C12 0.034(4) 0.023(3) 0.045(5) 0.001(3) -0.009(4) 0.007(3)
C38 0.023(3) 0.041(4) 0.030(4) 0.012(3) 0.006(3) -0.001(3)
C39 0.024(3) 0.046(4) 0.016(3) 0.001(3) 0.000(3) -0.003(3)
C11 0.040(4) 0.033(4) 0.030(4) 0.001(3) -0.014(3) 0.004(3)
C18 0.017(3) 0.022(3) 0.049(5) -0.007(3) -0.004(3) 0.000(3)
C40 0.026(4) 0.039(4) 0.054(5) -0.013(4) -0.002(4) -0.007(3)
C4 0.026(3) 0.023(3) 0.027(3) 0.003(2) 0.007(2) 0.000(3)
C14 0.015(3) 0.021(3) 0.044(4) 0.000(3) -0.001(3) -0.003(3)
C26 0.034(4) 0.029(4) 0.042(5) 0.003(4) -0.009(4) -0.012(3)
C27 0.055(5) 0.030(4) 0.020(4) 0.004(3) 0.003(4) -0.010(4)
C21 0.033(4) 0.019(3) 0.052(5) -0.011(3) 0.021(4) -0.007(3)
C17 0.020(3) 0.022(3) 0.034(4) 0.006(3) -0.003(3) 0.000(3)
C31 0.059(5) 0.021(3) 0.021(4) -0.002(3) 0.000(3) 0.008(3)
C51 0.050(5) 0.025(4) 0.056(6) -0.008(4) 0.021(4) 0.011(4)
C48 0.035(4) 0.025(4) 0.071(6) 0.003(4) -0.008(5) 0.006(3)
C22 0.047(4) 0.033(4) 0.040(5) -0.003(4) 0.007(4) -0.016(3)
C23 0.038(5) 0.031(4) 0.079(7) -0.019(4) 0.022(5) -0.015(4)
C43 0.042(5) 0.043(4) 0.037(4) 0.007(3) 0.006(3) 0.004(3)
C28 0.047(5) 0.058(6) 0.045(5) -0.002(5) -0.018(4) -0.026(5)
C24 0.045(5) 0.035(4) 0.076(7) -0.026(5) 0.041(5) -0.017(4)
C50 0.077(8) 0.032(5) 0.102(10) -0.022(6) -0.024(7) 0.030(5)
C29 0.056(6) 0.060(6) 0.067(7) 0.017(6) -0.039(6) -0.006(5)
C36 0.035(5) 0.082(8) 0.127(12) -0.073(8) -0.015(6) 0.007(5)
C44 0.055(5) 0.041(4) 0.026(4) 0.007(3) 0.005(4) 0.008(3)
C42 0.035(3) 0.095(8) 0.044(5) 0.000(5) 0.011(3) 0.001(3)
C49 0.033(6) 0.025(5) 0.082(9) 0.019(6) 0.021(7) 0.009(5)
C44A 0.036(14) 0.032(14) 0.027(11) 0.003(6) 0.009(9) 0.006(11)
C43A 0.027(9) 0.029(10) 0.028(6) 0.002(5) 0.004(5) -0.001(7)
C41A 0.024(7) 0.028(12) 0.026(4) 0.002(4) 0.006(4) -0.001(6)
C42A 0.022(12) 0.019(12) 0.016(12) -0.001(7) 0.003(7) -0.003(7)
C8 0.11(3) 0.032(10) 0.048(14) -0.009(9) -0.044(17) 0.008(15)
C1A 0.045(14) 0.027(9) 0.053(14) -0.006(9) 0.013(10) -0.015(9)
C49A 0.033(6) 0.025(5) 0.082(9) 0.019(6) 0.021(7) 0.009(5)
C30 0.030(2) 0.030(2) 0.030(2) 0.00000(13) 0.00001(13) 0.00001(13)
C1 0.061(4) 0.061(4) 0.061(4) -0.0001(3) 0.0001(3) 0.0000(3)
C32 0.050(9) 0.037(7) 0.067(11) -0.001(7) 0.016(8) -0.003(6)
C30A 0.019(7) 0.025(8) 0.024(9) 0.012(7) -0.005(7) 0.006(6)
C32A 0.027(4) 0.027(4) 0.027(4) 0.0000(3) 0.0000(3) 0.0000(3)

loop_
_atom_type_symbol
_atom_type_description
_atom_type_scat_dispersion_real
_atom_type_scat_dispersion_imag
_atom_type_scat_source
C C 0.0181 0.0091 'International Tables Vol C Tables 4.2.6.8 and 6.1.1.4'
H H 0.0000 0.0000 'International Tables Vol C Tables 4.2.6.8 and 6.1.1.4'
Cl Cl 0.3639 0.7018 'International Tables Vol C Tables 4.2.6.8 and 6.1.1.4'
O O 0.0492 0.0322 'International Tables Vol C Tables 4.2.6.8 and 6.1.1.4'
P P 0.2955 0.4335 'International Tables Vol C Tables 4.2.6.8 and 6.1.1.4'
Ti Ti 0.2191 1.8069 'International Tables Vol C Tables 4.2.6.8 and 6.1.1.4'

loop_
_geom_angle_atom_site_label_1
_geom_angle_atom_site_label_2
_geom_angle_atom_site_label_3
_geom_angle
_geom_angle_site_symmetry_1
_geom_angle_site_symmetry_3
_geom_angle_publ_flag
P8 Ti1 P30 76.12(7) . . ?
Cl46 Ti1 P8 165.63(9) . . ?
Cl46 Ti1 P30 89.51(8) . . ?
O45 Ti1 P8 74.93(16) . . ?
O45 Ti1 Cl46 107.29(17) . . ?
O45 Ti1 P30 94.69(15) . . ?
O45 Ti1 O47 85.7(2) . . ?
O25 Ti1 P8 75.25(16) . . ?
O25 Ti1 Cl46 106.06(16) . . ?
O25 Ti1 P30 95.14(16) . . ?
O25 Ti1 O45 145.2(2) . . ?
O25 Ti1 O47 85.2(2) . . ?
O47 Ti1 P8 105.14(18) . . ?
O47 Ti1 Cl46 89.22(18) . . ?
O47 Ti1 P30 178.73(19) . . ?
C9 P8 Ti1 117.5(2) . . ?
C2 P8 Ti1 101.4(2) . . ?
C2 P8 C9 107.9(3) . . ?
C15 P8 Ti1 101.9(2) . . ?
C15 P8 C9 110.3(3) . . ?
C15 P8 C2 117.9(3) . . ?
C14 P30 Ti1 109.5(2) . . ?
C14 P30 C30 96.3(5) . . ?
C14 P30 C30A 114.4(7) . . ?
C31 P30 Ti1 118.5(3) . . ?
C31 P30 C14 103.2(3) . . ?
C31 P30 C30 110.2(5) . . ?
C31 P30 C30A 97.2(8) . . ?
C30 P30 Ti1 115.9(4) . . ?
C30A P30 Ti1 113.4(5) . . ?
C7 O45 Ti1 127.7(4) . . ?
C20 O25 Ti1 127.9(4) . . ?
C51 O47 Ti1 122.2(5) . . ?
C48 O47 Ti1 128.0(5) . . ?
C48 O47 C51 109.8(6) . . ?
O45 C7 C2 119.3(5) . . ?
O45 C7 C6 121.6(6) . . ?
C6 C7 C2 119.1(6) . . ?
C2 C3 H3 120.7 . . ?
C4 C3 H3 120.7 . . ?
C4 C3 C2 118.6(7) . . ?
C10 C9 P8 122.8(5) . . ?
C10 C9 C14 119.9(6) . . ?
C14 C9 P8 117.3(5) . . ?
C7 C2 P8 108.6(5) . . ?
C3 C2 P8 129.0(5) . . ?
C3 C2 C7 122.4(6) . . ?
C20 C15 P8 108.3(5) . . ?
C16 C15 P8 129.4(6) . . ?
C16 C15 C20 122.3(6) . . ?
C20 C19 C18 117.4(7) . . ?
C20 C19 C21 121.8(7) . . ?
C18 C19 C21 120.7(6) . . ?
C6 C5 H5 117.7 . . ?
C4 C5 H5 117.7 . . ?
C4 C5 C6 124.5(6) . . ?
C6 C37 C38 112.1(6) . . ?
C6 C37 C39 110.2(5) . . ?
C38 C37 C39 106.4(6) . . ?
C40 C37 C6 109.8(6) . . ?
C40 C37 C38 107.6(6) . . ?
C40 C37 C39 110.7(6) . . ?
C12 C13 H13 119.8 . . ?
C12 C13 C14 120.5(7) . . ?
C14 C13 H13 119.8 . . ?
C43 C41 C4 110.4(7) . . ?
C44 C41 C4 108.4(7) . . ?
C44 C41 C43 109.4(8) . . ?
C44 C41 C42 110.2(8) . . ?
C42 C41 C4 109.7(7) . . ?
C42 C41 C43 108.8(8) . . ?
C7 C6 C37 122.4(6) . . ?
C5 C6 C7 116.7(6) . . ?
C5 C6 C37 120.9(6) . . ?
O25 C20 C15 119.7(6) . . ?
O25 C20 C19 122.3(7) . . ?
C19 C20 C15 117.9(7) . . ?
C9 C10 H10 120.0 . . ?
C9 C10 C11 120.0(7) . . ?
C11 C10 H10 120.0 . . ?
C15 C16 H16 119.4 . . ?
C15 C16 C17 121.1(7) . . ?
C17 C16 H16 119.4 . . ?
C13 C12 H12 119.5 . . ?
C13 C12 C11 121.0(7) . . ?
C11 C12 H12 119.5 . . ?
C37 C38 H38A 109.5 . . ?
C37 C38 H38B 109.5 . . ?
C37 C38 H38C 109.5 . . ?
H38A C38 H38B 109.5 . . ?
H38A C38 H38C 109.5 . . ?
H38B C38 H38C 109.5 . . ?
C37 C39 H39A 109.5 . . ?
C37 C39 H39B 109.5 . . ?
C37 C39 H39C 109.5 . . ?
H39A C39 H39B 109.5 . . ?
H39A C39 H39C 109.5 . . ?
H39B C39 H39C 109.5 . . ?
C10 C11 H11 120.4 . . ?
C12 C11 C10 119.3(7) . . ?
C12 C11 H11 120.4 . . ?
C19 C18 H18 117.6 . . ?
C17 C18 C19 124.8(6) . . ?
C17 C18 H18 117.6 . . ?
C37 C40 H40A 109.5 . . ?
C37 C40 H40B 109.5 . . ?
C37 C40 H40C 109.5 . . ?
H40A C40 H40B 109.5 . . ?
H40A C40 H40C 109.5 . . ?
H40B C40 H40C 109.5 . . ?
C3 C4 C41 117.5(7) . . ?
C3 C4 C41A 124.5(11) . . ?
C5 C4 C3 118.7(6) . . ?
C5 C4 C41 123.7(6) . . ?
C5 C4 C41A 116.8(11) . . ?
C9 C14 P30 119.2(5) . . ?
C9 C14 C13 119.4(7) . . ?
C13 C14 P30 121.4(6) . . ?
C27 C26 C17 109.0(6) . . ?
C27 C26 C28 108.3(7) . . ?
C27 C26 C29 109.1(8) . . ?
C28 C26 C17 111.9(7) . . ?
C28 C26 C29 109.4(7) . . ?
C29 C26 C17 109.2(7) . . ?
C26 C27 H27A 109.5 . . ?
C26 C27 H27B 109.5 . . ?
C26 C27 H27C 109.5 . . ?
H27A C27 H27B 109.5 . . ?
H27A C27 H27C 109.5 . . ?
H27B C27 H27C 109.5 . . ?
C19 C21 C22 110.0(6) . . ?
C19 C21 C23 113.0(7) . . ?
C19 C21 C24 109.3(7) . . ?
C22 C21 C23 108.0(7) . . ?
C22 C21 C24 110.0(8) . . ?
C23 C21 C24 106.5(6) . . ?
C16 C17 C26 121.0(6) . . ?
C18 C17 C16 116.4(7) . . ?
C18 C17 C26 122.6(6) . . ?
P30 C31 H31 110.9 . . ?
C36 C31 P30 109.7(6) . . ?
C36 C31 H31 110.9 . . ?
C36 C31 C8 95(2) . . ?
C36 C31 C1A 126.2(16) . . ?
C8 C31 P30 117.9(12) . . ?
C8 C31 H31 110.9 . . ?
C1A C31 P30 105.5(9) . . ?
O47 C51 H51A 110.7 . . ?
O47 C51 H51B 110.7 . . ?
O47 C51 C50 105.4(8) . . ?
H51A C51 H51B 108.8 . . ?
C50 C51 H51A 110.7 . . ?
C50 C51 H51B 110.7 . . ?
O47 C48 H48A 110.1 . . ?
O47 C48 H48B 110.1 . . ?
O47 C48 H48C 110.9 . . ?
O47 C48 H48D 110.9 . . ?
O47 C48 C49 108.0(9) . . ?
O47 C48 C49A 104.4(12) . . ?
H48A C48 H48B 108.4 . . ?
H48C C48 H48D 108.9 . . ?
C49 C48 H48A 110.1 . . ?
C49 C48 H48B 110.1 . . ?
C49A C48 H48C 110.9 . . ?
C49A C48 H48D 110.9 . . ?
C21 C22 H22A 109.5 . . ?
C21 C22 H22B 109.5 . . ?
C21 C22 H22C 109.5 . . ?
H22A C22 H22B 109.5 . . ?
H22A C22 H22C 109.5 . . ?
H22B C22 H22C 109.5 . . ?
C21 C23 H23A 109.5 . . ?
C21 C23 H23B 109.5 . . ?
C21 C23 H23C 109.5 . . ?
H23A C23 H23B 109.5 . . ?
H23A C23 H23C 109.5 . . ?
H23B C23 H23C 109.5 . . ?
C41 C43 H43A 109.5 . . ?
C41 C43 H43B 109.5 . . ?
C41 C43 H43C 109.5 . . ?
H43A C43 H43B 109.5 . . ?
H43A C43 H43C 109.5 . . ?
H43B C43 H43C 109.5 . . ?
C26 C28 H28A 109.5 . . ?
C26 C28 H28B 109.5 . . ?
C26 C28 H28C 109.5 . . ?
H28A C28 H28B 109.5 . . ?
H28A C28 H28C 109.5 . . ?
H28B C28 H28C 109.5 . . ?
C21 C24 H24A 109.5 . . ?
C21 C24 H24B 109.5 . . ?
C21 C24 H24C 109.5 . . ?
H24A C24 H24B 109.5 . . ?
H24A C24 H24C 109.5 . . ?
H24B C24 H24C 109.5 . . ?
C51 C50 H50A 110.6 . . ?
C51 C50 H50B 110.6 . . ?
C51 C50 H50C 110.6 . . ?
C51 C50 H50D 110.6 . . ?
C51 C50 C49 105.7(8) . . ?
H50A C50 H50B 108.7 . . ?
H50C C50 H50D 108.8 . . ?
C49 C50 H50A 110.6 . . ?
C49 C50 H50B 110.6 . . ?
C49A C50 C51 105.5(12) . . ?
C49A C50 H50C 110.6 . . ?
C49A C50 H50D 110.6 . . ?
C26 C29 H29A 109.5 . . ?
C26 C29 H29B 109.5 . . ?
C26 C29 H29C 109.5 . . ?
H29A C29 H29B 109.5 . . ?
H29A C29 H29C 109.5 . . ?
H29B C29 H29C 109.5 . . ?
C31 C36 H36A 109.5 . . ?
C31 C36 H36B 109.5 . . ?
C31 C36 H36C 109.5 . . ?
H36A C36 H36B 109.5 . . ?
H36A C36 H36C 109.5 . . ?
H36B C36 H36C 109.5 . . ?
C41 C44 H44A 109.5 . . ?
C41 C44 H44B 109.5 . . ?
C41 C44 H44C 109.5 . . ?
H44A C44 H44B 109.5 . . ?
H44A C44 H44C 109.5 . . ?
H44B C44 H44C 109.5 . . ?
C41 C42 H42A 109.5 . . ?
C41 C42 H42B 109.5 . . ?
C41 C42 H42C 109.5 . . ?
H42A C42 H42B 109.5 . . ?
H42A C42 H42C 109.5 . . ?
H42B C42 H42C 109.5 . . ?
C48 C49 C50 103.1(9) . . ?
C48 C49 H49A 111.1 . . ?
C48 C49 H49B 111.1 . . ?
C50 C49 H49A 111.1 . . ?
C50 C49 H49B 111.1 . . ?
H49A C49 H49B 109.1 . . ?
H44D C44A H44E 109.5 . . ?
H44D C44A H44F 109.5 . . ?
H44E C44A H44F 109.5 . . ?
C41A C44A H44D 109.5 . . ?
C41A C44A H44E 109.5 . . ?
C41A C44A H44F 109.5 . . ?
H43D C43A H43E 109.5 . . ?
H43D C43A H43F 109.5 . . ?
H43E C43A H43F 109.5 . . ?
C41A C43A H43D 109.5 . . ?
C41A C43A H43E 109.5 . . ?
C41A C43A H43F 109.5 . . ?
C44A C41A C4 108.9(17) . . ?
C44A C41A C42A 109.4(17) . . ?
C43A C41A C4 109.7(17) . . ?
C43A C41A C44A 110.5(17) . . ?
C43A C41A C42A 110.0(17) . . ?
C42A C41A C4 108.4(16) . . ?
C41A C42A H42D 109.5 . . ?
C41A C42A H42E 109.5 . . ?
C41A C42A H42F 109.5 . . ?
H42D C42A H42E 109.5 . . ?
H42D C42A H42F 109.5 . . ?
H42E C42A H42F 109.5 . . ?
C31 C8 H8A 109.5 . . ?
C31 C8 H8B 109.5 . . ?
C31 C8 H8C 109.5 . . ?
H8A C8 H8B 109.5 . . ?
H8A C8 H8C 109.5 . . ?
H8B C8 H8C 109.5 . . ?
C31 C1A H1AA 109.5 . . ?
C31 C1A H1AB 109.5 . . ?
C31 C1A H1AC 109.5 . . ?
H1AA C1A H1AB 109.5 . . ?
H1AA C1A H1AC 109.5 . . ?
H1AB C1A H1AC 109.5 . . ?
C48 C49A H49C 110.3 . . ?
C48 C49A H49D 110.3 . . ?
C50 C49A C48 107.1(16) . . ?
C50 C49A H49C 110.3 . . ?
C50 C49A H49D 110.3 . . ?
H49C C49A H49D 108.6 . . ?
P30 C30 H30 109.9 . . ?
C1 C30 P30 117.1(11) . . ?
C1 C30 H30 109.9 . . ?
C1 C30 C32 99.4(12) . . ?
C32 C30 P30 110.0(10) . . ?
C32 C30 H30 109.9 . . ?
C30 C1 H1A 109.5 . . ?
C30 C1 H1B 109.5 . . ?
C30 C1 H1C 109.5 . . ?
H1A C1 H1B 109.5 . . ?
H1A C1 H1C 109.5 . . ?
H1B C1 H1C 109.5 . . ?
C30 C32 H32A 109.5 . . ?
C30 C32 H32B 109.5 . . ?
C30 C32 H32C 109.5 . . ?
H32A C32 H32B 109.5 . . ?
H32A C32 H32C 109.5 . . ?
H32B C32 H32C 109.5 . . ?
P30 C30A H30A 107.9 . . ?
P30 C30A H30B 107.9 . . ?
H30A C30A H30B 107.2 . . ?
C32A C30A P30 117.5(12) . . ?
C32A C30A H30A 107.9 . . ?
C32A C30A H30B 107.9 . . ?
C30A C32A H32D 109.5 . . ?
C30A C32A H32E 109.5 . . ?
C30A C32A H32F 109.5 . . ?
H32D C32A H32E 109.5 . . ?
H32D C32A H32F 109.5 . . ?
H32E C32A H32F 109.5 . . ?

loop_
_geom_bond_atom_site_label_1
_geom_bond_atom_site_label_2
_geom_bond_distance
_geom_bond_site_symmetry_2
_geom_bond_publ_flag
Ti1 P8 2.445(2) . ?
Ti1 Cl46 2.406(2) . ?
Ti1 P30 2.642(2) . ?
Ti1 O45 1.957(4) . ?
Ti1 O25 1.951(5) . ?
Ti1 O47 2.196(5) . ?
P8 C9 1.818(7) . ?
P8 C2 1.800(6) . ?
P8 C15 1.794(7) . ?
P30 C14 1.860(8) . ?
P30 C31 1.850(8) . ?
P30 C30 1.918(11) . ?
P30 C30A 1.867(14) . ?
O45 C7 1.351(8) . ?
O25 C20 1.340(9) . ?
O47 C51 1.452(10) . ?
O47 C48 1.442(12) . ?
C7 C2 1.419(9) . ?
C7 C6 1.410(9) . ?
C3 H3 0.9500 . ?
C3 C2 1.397(10) . ?
C3 C4 1.394(9) . ?
C9 C10 1.390(11) . ?
C9 C14 1.396(10) . ?
C15 C20 1.431(10) . ?
C15 C16 1.377(11) . ?
C19 C20 1.413(10) . ?
C19 C18 1.417(11) . ?
C19 C21 1.519(11) . ?
C5 H5 0.9500 . ?
C5 C6 1.401(10) . ?
C5 C4 1.388(10) . ?
C37 C6 1.520(10) . ?
C37 C38 1.542(9) . ?
C37 C39 1.553(10) . ?
C37 C40 1.518(10) . ?
C13 H13 0.9500 . ?
C13 C12 1.364(12) . ?
C13 C14 1.398(9) . ?
C41 C4 1.575(11) . ?
C41 C43 1.528(11) . ?
C41 C44 1.504(12) . ?
C41 C42 1.513(11) . ?
C10 H10 0.9500 . ?
C10 C11 1.402(10) . ?
C16 H16 0.9500 . ?
C16 C17 1.402(10) . ?
C12 H12 0.9500 . ?
C12 C11 1.386(11) . ?
C38 H38A 0.9800 . ?
C38 H38B 0.9800 . ?
C38 H38C 0.9800 . ?
C39 H39A 0.9800 . ?
C39 H39B 0.9800 . ?
C39 H39C 0.9800 . ?
C11 H11 0.9500 . ?
C18 H18 0.9500 . ?
C18 C17 1.397(11) . ?
C40 H40A 0.9800 . ?
C40 H40B 0.9800 . ?
C40 H40C 0.9800 . ?
C4 C41A 1.56(2) . ?
C26 C27 1.526(12) . ?
C26 C17 1.537(11) . ?
C26 C28 1.531(11) . ?
C26 C29 1.533(12) . ?
C27 H27A 0.9800 . ?
C27 H27B 0.9800 . ?
C27 H27C 0.9800 . ?
C21 C22 1.524(13) . ?
C21 C23 1.535(10) . ?
C21 C24 1.547(10) . ?
C31 H31 1.0000 . ?
C31 C36 1.475(14) . ?
C31 C8 1.578(18) . ?
C31 C1A 1.540(19) . ?
C51 H51A 0.9900 . ?
C51 H51B 0.9900 . ?
C51 C50 1.520(13) . ?
C48 H48A 0.9900 . ?
C48 H48B 0.9900 . ?
C48 H48C 0.9900 . ?
C48 H48D 0.9900 . ?
C48 C49 1.476(12) . ?
C48 C49A 1.491(19) . ?
C22 H22A 0.9800 . ?
C22 H22B 0.9800 . ?
C22 H22C 0.9800 . ?
C23 H23A 0.9800 . ?
C23 H23B 0.9800 . ?
C23 H23C 0.9800 . ?
C43 H43A 0.9800 . ?
C43 H43B 0.9800 . ?
C43 H43C 0.9800 . ?
C28 H28A 0.9800 . ?
C28 H28B 0.9800 . ?
C28 H28C 0.9800 . ?
C24 H24A 0.9800 . ?
C24 H24B 0.9800 . ?
C24 H24C 0.9800 . ?
C50 H50A 0.9900 . ?
C50 H50B 0.9900 . ?
C50 H50C 0.9900 . ?
C50 H50D 0.9900 . ?
C50 C49 1.521(15) . ?
C50 C49A 1.426(19) . ?
C29 H29A 0.9800 . ?
C29 H29B 0.9800 . ?
C29 H29C 0.9800 . ?
C36 H36A 0.9800 . ?
C36 H36B 0.9800 . ?
C36 H36C 0.9800 . ?
C44 H44A 0.9800 . ?
C44 H44B 0.9800 . ?
C44 H44C 0.9800 . ?
C42 H42A 0.9800 . ?
C42 H42B 0.9800 . ?
C42 H42C 0.9800 . ?
C49 H49A 0.9900 . ?
C49 H49B 0.9900 . ?
C44A H44D 0.9800 . ?
C44A H44E 0.9800 . ?
C44A H44F 0.9800 . ?
C44A C41A 1.52(2) . ?
C43A H43D 0.9800 . ?
C43A H43E 0.9800 . ?
C43A H43F 0.9800 . ?
C43A C41A 1.504(19) . ?
C41A C42A 1.52(2) . ?
C42A H42D 0.9800 . ?
C42A H42E 0.9800 . ?
C42A H42F 0.9800 . ?
C8 H8A 0.9800 . ?
C8 H8B 0.9800 . ?
C8 H8C 0.9800 . ?
C1A H1AA 0.9800 . ?
C1A H1AB 0.9800 . ?
C1A H1AC 0.9800 . ?
C49A H49C 0.9900 . ?
C49A H49D 0.9900 . ?
C30 H30 1.0000 . ?
C30 C1 1.37(2) . ?
C30 C32 1.479(18) . ?
C1 H1A 0.9800 . ?
C1 H1B 0.9800 . ?
C1 H1C 0.9800 . ?
C32 H32A 0.9800 . ?
C32 H32B 0.9800 . ?
C32 H32C 0.9800 . ?
C30A H30A 0.9900 . ?
C30A H30B 0.9900 . ?
C30A C32A 1.52(2) . ?
C32A H32D 0.9800 . ?
C32A H32E 0.9800 . ?
C32A H32F 0.9800 . ?

loop_
_geom_torsion_atom_site_label_1
_geom_torsion_atom_site_label_2
_geom_torsion_atom_site_label_3
_geom_torsion_atom_site_label_4
_geom_torsion
_geom_torsion_site_symmetry_1
_geom_torsion_site_symmetry_2
_geom_torsion_site_symmetry_3
_geom_torsion_site_symmetry_4
_geom_torsion_publ_flag
Ti1 P8 C9 C10 -177.9(5) . . . . ?
Ti1 P8 C9 C14 -1.3(6) . . . . ?
Ti1 P8 C2 C7 17.2(5) . . . . ?
Ti1 P8 C2 C3 -164.6(6) . . . . ?
Ti1 P8 C15 C20 -14.8(5) . . . . ?
Ti1 P8 C15 C16 162.8(6) . . . . ?
Ti1 P30 C14 C9 -7.6(6) . . . . ?
Ti1 P30 C14 C13 175.3(5) . . . . ?
Ti1 P30 C31 C36 -52.6(8) . . . . ?
Ti1 P30 C31 C8 55(2) . . . . ?
Ti1 P30 C31 C1A 86.0(15) . . . . ?
Ti1 P30 C30A C32A -168.8(14) . . . . ?
Ti1 O45 C7 C2 -25.1(8) . . . . ?
Ti1 O45 C7 C6 153.6(5) . . . . ?
Ti1 O25 C20 C15 24.7(9) . . . . ?
Ti1 O25 C20 C19 -154.6(5) . . . . ?
Ti1 O47 C51 C50 179.4(6) . . . . ?
Ti1 O47 C48 C49 162.6(6) . . . . ?
Ti1 O47 C48 C49A -163.5(14) . . . . ?
P8 C9 C10 C11 178.1(5) . . . . ?
P8 C9 C14 P30 6.0(7) . . . . ?
P8 C9 C14 C13 -176.9(5) . . . . ?
P8 C15 C20 O25 -0.7(8) . . . . ?
P8 C15 C20 C19 178.7(5) . . . . ?
P8 C15 C16 C17 -177.4(5) . . . . ?
O45 C7 C2 P8 -1.1(7) . . . . ?
O45 C7 C2 C3 -179.4(6) . . . . ?
O45 C7 C6 C5 179.7(6) . . . . ?
O45 C7 C6 C37 0.5(10) . . . . ?
O47 C51 C50 C49 18.1(11) . . . . ?
O47 C51 C50 C49A -16.0(18) . . . . ?
O47 C48 C49 C50 27.1(11) . . . . ?
O47 C48 C49A C50 -28(2) . . . . ?
C3 C4 C41A C44A 112.1(18) . . . . ?
C3 C4 C41A C43A -9(2) . . . . ?
C3 C4 C41A C42A -129.0(17) . . . . ?
C9 P8 C2 C7 -106.9(5) . . . . ?
C9 P8 C2 C3 71.4(7) . . . . ?
C9 P8 C15 C20 110.7(5) . . . . ?
C9 P8 C15 C16 -71.8(7) . . . . ?
C9 C10 C11 C12 -2.1(11) . . . . ?
C2 P8 C9 C10 -64.2(7) . . . . ?
C2 P8 C9 C14 112.5(5) . . . . ?
C2 P8 C15 C20 -124.7(5) . . . . ?
C2 P8 C15 C16 52.9(7) . . . . ?
C2 C7 C6 C5 -1.6(9) . . . . ?
C2 C7 C6 C37 179.2(6) . . . . ?
C2 C3 C4 C5 0.1(10) . . . . ?
C2 C3 C4 C41 -178.3(7) . . . . ?
C2 C3 C4 C41A -177.8(13) . . . . ?
C15 P8 C9 C10 66.0(6) . . . . ?
C15 P8 C9 C14 -117.4(5) . . . . ?
C15 P8 C2 C7 127.4(5) . . . . ?
C15 P8 C2 C3 -54.4(8) . . . . ?
C15 C16 C17 C18 -1.2(10) . . . . ?
C15 C16 C17 C26 178.6(7) . . . . ?
C19 C18 C17 C16 2.1(10) . . . . ?
C19 C18 C17 C26 -177.8(7) . . . . ?
C5 C4 C41A C44A -65.8(19) . . . . ?
C5 C4 C41A C43A 173.2(17) . . . . ?
C5 C4 C41A C42A 53.0(19) . . . . ?
C13 C12 C11 C10 1.2(12) . . . . ?
C6 C7 C2 P8 -179.8(5) . . . . ?
C6 C7 C2 C3 1.9(10) . . . . ?
C6 C5 C4 C3 0.1(11) . . . . ?
C6 C5 C4 C41 178.3(7) . . . . ?
C6 C5 C4 C41A 178.1(12) . . . . ?
C20 C15 C16 C17 -0.2(10) . . . . ?
C20 C19 C18 C17 -1.3(11) . . . . ?
C20 C19 C21 C22 60.5(9) . . . . ?
C20 C19 C21 C23 -178.8(7) . . . . ?
C20 C19 C21 C24 -60.5(10) . . . . ?
C10 C9 C14 P30 -177.2(5) . . . . ?
C10 C9 C14 C13 -0.1(10) . . . . ?
C16 C15 C20 O25 -178.4(6) . . . . ?
C16 C15 C20 C19 1.0(10) . . . . ?
C12 C13 C14 P30 176.3(6) . . . . ?
C12 C13 C14 C9 -0.8(10) . . . . ?
C38 C37 C6 C7 -174.0(6) . . . . ?
C38 C37 C6 C5 6.8(9) . . . . ?
C39 C37 C6 C7 -55.8(8) . . . . ?
C39 C37 C6 C5 125.1(7) . . . . ?
C18 C19 C20 O25 179.1(6) . . . . ?
C18 C19 C20 C15 -0.2(9) . . . . ?
C18 C19 C21 C22 -118.5(7) . . . . ?
C18 C19 C21 C23 2.2(10) . . . . ?
C18 C19 C21 C24 120.6(8) . . . . ?
C40 C37 C6 C7 66.5(8) . . . . ?
C40 C37 C6 C5 -112.7(7) . . . . ?
C4 C3 C2 P8 -179.1(5) . . . . ?
C4 C3 C2 C7 -1.0(10) . . . . ?
C4 C5 C6 C7 0.7(10) . . . . ?
C4 C5 C6 C37 179.9(6) . . . . ?
C14 P30 C31 C36 68.6(8) . . . . ?
C14 P30 C31 C8 176(2) . . . . ?
C14 P30 C31 C1A -152.8(15) . . . . ?
C14 P30 C30A C32A 64.7(19) . . . . ?
C14 C9 C10 C11 1.5(10) . . . . ?
C14 C13 C12 C11 0.2(12) . . . . ?
C27 C26 C17 C16 -59.7(9) . . . . ?
C27 C26 C17 C18 120.1(7) . . . . ?
C21 C19 C20 O25 0.2(10) . . . . ?
C21 C19 C20 C15 -179.2(6) . . . . ?
C21 C19 C18 C17 177.7(7) . . . . ?
C31 P30 C14 C9 -134.7(6) . . . . ?
C31 P30 C14 C13 48.2(6) . . . . ?
C31 P30 C30A C32A -43.4(17) . . . . ?
C51 O47 C48 C49 -16.6(9) . . . . ?
C51 O47 C48 C49A 17.3(15) . . . . ?
C51 C50 C49 C48 -27.4(12) . . . . ?
C51 C50 C49A C48 27(2) . . . . ?
C48 O47 C51 C50 -1.3(9) . . . . ?
C43 C41 C4 C3 -55.4(10) . . . . ?
C43 C41 C4 C5 126.3(8) . . . . ?
C28 C26 C17 C16 -179.5(7) . . . . ?
C28 C26 C17 C18 0.3(11) . . . . ?
C29 C26 C17 C16 59.3(10) . . . . ?
C29 C26 C17 C18 -120.8(8) . . . . ?
C44 C41 C4 C3 64.4(9) . . . . ?
C44 C41 C4 C5 -113.9(8) . . . . ?
C42 C41 C4 C3 -175.3(8) . . . . ?
C42 C41 C4 C5 6.4(12) . . . . ?
C30 P30 C14 C9 112.8(7) . . . . ?
C30 P30 C14 C13 -64.3(7) . . . . ?
C30 P30 C31 C36 170.5(8) . . . . ?
C30 P30 C31 C8 -82(2) . . . . ?
C30A P30 C14 C9 120.9(9) . . . . ?
C30A P30 C14 C13 -56.1(9) . . . . ?
C30A P30 C31 C36 -174.2(9) . . . . ?
C30A P30 C31 C1A -35.6(16) . . . . ?
